data_7040225
loop_
_publ_author_name
'Smithson, Chad S.'
'MacDonald, Daniel J.'
'Matt Letvenuk, T.'
'Carello, Christian E.'
'Jennings, Michael'
'Lough, Alan J.'
'Britten, James'
'Decken, Andreas'
'Preuss, Kathryn E.'

_publ_section_title
;
 A 1,2,3-dithiazolyl-o-naphthoquinone: a neutral radical with isolable
 cation and anion oxidation states.
;
_journal_issue 23
_journal_name_full 'Dalton transactions (Cambridge, England : 2003)'
_journal_page_first 9608
_journal_page_last 9620
_journal_paper_doi 10.1039/c6dt01249c
_journal_volume 45
_journal_year 2016
_chemical_formula_moiety 'C10 H4 N O2 S2'
_chemical_formula_sum 'C10 H4 N O2 S2'
_chemical_formula_weight 234.26
_chemical_name_systematic naphtha[1,2-d][1,2,3]dithiazolyl-4,5-dione
_space_group_IT_number 2
_symmetry_cell_setting triclinic
_symmetry_space_group_name_Hall '-P 1'
_symmetry_space_group_name_H-M 'P -1'
_atom_sites_solution_hydrogens geom
_atom_sites_solution_primary direct
_atom_sites_solution_secondary difmap
_audit_creation_method SHELXL-97
_audit_update_record
;
2016-03-31 deposited with the CCDC.
2016-05-18 downloaded from the CCDC.
;
_cell_angle_alpha 61.995(3)
_cell_angle_beta 86.869(4)
_cell_angle_gamma 85.509(4)
_cell_formula_units_Z 4
_cell_length_a 8.3156(16)
_cell_length_b 10.872(2)
_cell_length_c 10.992(2)
_cell_measurement_reflns_used 647
_cell_measurement_temperature 296(2)
_cell_measurement_theta_max 27.26
_cell_measurement_theta_min 2.78
_cell_volume 874.5(3)
_computing_cell_refinement 'Bruker SAINT'
_computing_data_collection 'Bruker APEX2'
_computing_data_reduction 'Bruker SAINT'
_computing_molecular_graphics 'Bruker SHELXTL'
_computing_publication_material 'Bruker SHELXTL'
_computing_structure_refinement 'SHELXL-97 (Sheldrick, 2008)'
_computing_structure_solution 'SHELXL-97 (Sheldrick, 2008)'
_diffrn_ambient_temperature 296(2)
_diffrn_measured_fraction_theta_full 0.967
_diffrn_measured_fraction_theta_max 0.967
_diffrn_measurement_device_type 'Bruker APEX-II CCD'
_diffrn_measurement_method '\f and \w scans'
_diffrn_radiation_monochromator graphite
_diffrn_radiation_source 'fine-focus sealed tube'
_diffrn_radiation_type MoK\a
_diffrn_radiation_wavelength 0.71073
_diffrn_reflns_av_R_equivalents 0.1313
_diffrn_reflns_av_sigmaI/netI 0.0793
_diffrn_reflns_limit_h_max 11
_diffrn_reflns_limit_h_min -11
_diffrn_reflns_limit_k_max 15
_diffrn_reflns_limit_k_min -13
_diffrn_reflns_limit_l_max 15
_diffrn_reflns_limit_l_min 0
_diffrn_reflns_number 6444
_diffrn_reflns_theta_full 30.66
_diffrn_reflns_theta_max 30.03
_diffrn_reflns_theta_min 2.10
_exptl_absorpt_coefficient_mu 0.579
_exptl_absorpt_correction_T_max 0.8930
_exptl_absorpt_correction_T_min 0.8454
_exptl_absorpt_correction_type multi-scan
_exptl_absorpt_process_details TWINABS
_exptl_crystal_colour purple
_exptl_crystal_density_diffrn 1.779
_exptl_crystal_density_method 'not measured'
_exptl_crystal_description block
_exptl_crystal_F_000 476
_exptl_crystal_recrystallization_method Sublimation
_exptl_crystal_size_max 0.30
_exptl_crystal_size_mid 0.28
_exptl_crystal_size_min 0.20
_refine_diff_density_max 0.439
_refine_diff_density_min -0.343
_refine_diff_density_rms 0.076
_refine_ls_extinction_method none
_refine_ls_goodness_of_fit_ref 1.050
_refine_ls_hydrogen_treatment constr
_refine_ls_matrix_type full
_refine_ls_number_parameters 273
_refine_ls_number_reflns 5250
_refine_ls_number_restraints 0
_refine_ls_restrained_S_all 1.050
_refine_ls_R_factor_all 0.0441
_refine_ls_R_factor_gt 0.0355
_refine_ls_shift/su_max 0.003
_refine_ls_shift/su_mean 0.000
_refine_ls_structure_factor_coef Fsqd
_refine_ls_weighting_details 'calc w=1/[\s^2^(Fo^2^)+(0.0440P)^2^+0.2973P] where P=(Fo^2^+2Fc^2^)/3'
_refine_ls_weighting_scheme calc
_refine_ls_wR_factor_gt 0.0867
_refine_ls_wR_factor_ref 0.0925
_reflns_number_gt 4140
_reflns_number_total 5005
_reflns_threshold_expression I>2\s(I)
_cod_data_source_file c6dt01249c2.cif
_cod_data_source_block twin5
_cod_depositor_comments
;
The following automatic conversions were performed:

'_symmetry_cell_setting' value 'Triclinic' changed to 'triclinic'
according to
/usr/data/users/saulius/crontab/automatic-downloads/current/RSC/lib/dictionaries/cif_core.dic
dictionary named 'cif_core.dic' version 2.4.2 from 2011-04-26.

Automatic conversion script
Id: cif_fix_values 4268 2015-11-12 08:31:59Z antanas 
;
_cod_database_code 7040225

loop_
_symmetry_equiv_pos_as_xyz
'x, y, z'
'-x, -y, -z'

loop_
_atom_site_label
_atom_site_type_symbol
_atom_site_fract_x
_atom_site_fract_y
_atom_site_fract_z
_atom_site_U_iso_or_equiv
_atom_site_adp_type
_atom_site_occupancy
_atom_site_symmetry_multiplicity
_atom_site_calc_flag
_atom_site_refinement_flags
C8b C 1.8373(2) 0.69652(17) 0.98485(17) 0.0181(3) Uani 1 1 d .
C8a C 1.3438(2) 0.27847(19) 0.69938(18) 0.0215(3) Uani 1 1 d .
C3a C 1.1642(2) -0.01443(17) 0.66523(18) 0.0205(3) Uani 1 1 d .
H3aA H 1.1013 -0.0273 0.6051 0.025 Uiso 1 1 calc R
C5a C 1.3174(2) -0.1109(2) 0.87410(19) 0.0275(4) Uani 1 1 d .
H5aA H 1.3546 -0.1880 0.9538 0.033 Uiso 1 1 calc R
S2a S 0.98913(5) 0.37572(4) 0.29348(4) 0.01998(10) Uani 1 1 d .
S1a S 1.10298(5) 0.51262(4) 0.33611(4) 0.02004(9) Uani 1 1 d .
S2b S 1.48415(5) 0.67922(4) 0.62665(5) 0.02097(10) Uani 1 1 d .
S1b S 1.57466(5) 0.51824(4) 0.80769(5) 0.02088(10) Uani 1 1 d .
C10b C 1.6689(2) 0.63437(16) 0.84046(17) 0.0172(3) Uani 1 1 d .
C7a C 1.2989(2) 0.13784(18) 0.72678(17) 0.0190(3) Uani 1 1 d .
C10a C 1.1803(2) 0.37739(16) 0.48496(17) 0.0171(3) Uani 1 1 d .
O2b O 1.78884(17) 0.45967(13) 1.04250(13) 0.0277(3) Uani 1 1 d .
C7b C 1.8051(2) 0.84524(17) 0.88322(17) 0.0166(3) Uani 1 1 d .
N1a N 1.04385(18) 0.23029(14) 0.42770(14) 0.0180(3) Uani 1 1 d .
O2a O 1.31454(17) 0.52372(13) 0.54339(15) 0.0291(3) Uani 1 1 d .
C1b C 1.64618(19) 0.77647(16) 0.74266(17) 0.0161(3) Uani 1 1 d .
C2b C 1.71795(19) 0.88403(16) 0.76234(16) 0.0155(3) Uani 1 1 d .
O1a O 1.42814(19) 0.29573(16) 0.77628(16) 0.0351(3) Uani 1 1 d .
O1b O 1.91645(17) 0.66103(13) 1.08739(14) 0.0271(3) Uani 1 1 d .
C1a C 1.13823(19) 0.24231(16) 0.51456(16) 0.0161(3) Uani 1 1 d .
C3b C 1.6968(2) 1.02490(17) 0.66655(17) 0.0190(3) Uani 1 1 d .
H3bA H 1.6427 1.0508 0.5855 0.023 Uiso 1 1 calc R
C9b C 1.7660(2) 0.58405(17) 0.96050(17) 0.0185(3) Uani 1 1 d .
C6a C 1.3564(2) 0.0216(2) 0.84502(18) 0.0260(4) Uani 1 1 d .
H6aA H 1.4213 0.0332 0.9046 0.031 Uiso 1 1 calc R
N1b N 1.55785(17) 0.80997(14) 0.63344(15) 0.0188(3) Uani 1 1 d .
C9a C 1.2811(2) 0.40546(18) 0.56928(18) 0.0201(3) Uani 1 1 d .
C6b C 1.8626(2) 0.94851(18) 0.90686(18) 0.0213(3) Uani 1 1 d .
H6bA H 1.9187 0.9237 0.9868 0.026 Uiso 1 1 calc R
C2a C 1.2008(2) 0.11957(16) 0.63692(16) 0.0166(3) Uani 1 1 d .
C4b C 1.7560(2) 1.12650(17) 0.69149(18) 0.0210(3) Uani 1 1 d .
H4bA H 1.7414 1.2202 0.6274 0.025 Uiso 1 1 calc R
C4a C 1.2222(2) -0.12828(19) 0.7836(2) 0.0262(4) Uani 1 1 d .
H4aA H 1.1972 -0.2176 0.8028 0.031 Uiso 1 1 calc R
C5b C 1.8374(2) 1.08783(17) 0.81282(19) 0.0221(3) Uani 1 1 d .
H5bA H 1.8749 1.1561 0.8306 0.027 Uiso 1 1 calc R

loop_
_atom_site_aniso_label
_atom_site_aniso_U_11
_atom_site_aniso_U_22
_atom_site_aniso_U_33
_atom_site_aniso_U_23
_atom_site_aniso_U_13
_atom_site_aniso_U_12
C8b 0.0203(8) 0.0159(7) 0.0159(7) -0.0054(6) -0.0016(6) -0.0006(6)
C8a 0.0213(8) 0.0251(8) 0.0216(8) -0.0135(7) -0.0013(6) -0.0032(7)
C3a 0.0243(8) 0.0151(7) 0.0199(8) -0.0061(6) 0.0000(6) -0.0032(6)
C5a 0.0291(9) 0.0244(9) 0.0184(8) -0.0023(7) -0.0012(7) 0.0058(8)
S2a 0.0209(2) 0.0185(2) 0.01774(19) -0.00585(16) -0.00487(15) -0.00036(15)
S1a 0.0247(2) 0.01227(18) 0.0203(2) -0.00546(16) -0.00134(16) 0.00061(15)
S2b 0.02013(19) 0.0212(2) 0.0253(2) -0.01332(18) -0.00492(16) -0.00255(16)
S1b 0.0242(2) 0.01619(19) 0.0227(2) -0.00879(16) 0.00168(16) -0.00713(16)
C10b 0.0195(7) 0.0136(7) 0.0186(7) -0.0071(6) -0.0004(6) -0.0038(6)
C7a 0.0189(7) 0.0215(8) 0.0170(7) -0.0092(7) -0.0010(6) -0.0017(6)
C10a 0.0189(7) 0.0131(7) 0.0183(7) -0.0064(6) -0.0007(6) -0.0010(6)
O2b 0.0391(8) 0.0144(6) 0.0223(6) -0.0018(5) -0.0058(6) -0.0029(5)
C7b 0.0181(7) 0.0153(7) 0.0152(7) -0.0060(6) -0.0025(6) 0.0001(6)
N1a 0.0198(7) 0.0160(6) 0.0172(7) -0.0064(5) -0.0026(5) -0.0035(5)
O2a 0.0317(7) 0.0210(7) 0.0409(8) -0.0189(6) 0.0001(6) -0.0078(5)
C1b 0.0156(7) 0.0149(7) 0.0184(7) -0.0081(6) -0.0019(6) -0.0006(6)
C2b 0.0177(7) 0.0132(7) 0.0167(7) -0.0077(6) -0.0022(6) 0.0000(6)
O1a 0.0374(8) 0.0400(8) 0.0367(8) -0.0235(7) -0.0125(6) -0.0071(7)
O1b 0.0349(7) 0.0195(6) 0.0223(6) -0.0054(5) -0.0122(5) 0.0016(5)
C1a 0.0172(7) 0.0148(7) 0.0166(7) -0.0074(6) -0.0005(6) -0.0027(6)
C3b 0.0226(8) 0.0151(7) 0.0180(8) -0.0065(6) -0.0048(6) 0.0008(6)
C9b 0.0209(8) 0.0147(7) 0.0165(7) -0.0044(6) -0.0007(6) -0.0023(6)
C6a 0.0268(9) 0.0306(10) 0.0174(8) -0.0087(7) -0.0051(7) 0.0024(8)
N1b 0.0190(7) 0.0173(7) 0.0219(7) -0.0105(6) -0.0046(5) 0.0004(5)
C9a 0.0194(7) 0.0202(8) 0.0249(8) -0.0139(7) 0.0008(6) -0.0035(6)
C6b 0.0255(8) 0.0198(8) 0.0202(8) -0.0099(7) -0.0051(6) -0.0031(7)
C2a 0.0186(7) 0.0148(7) 0.0148(7) -0.0053(6) -0.0004(6) -0.0025(6)
C4b 0.0253(8) 0.0129(7) 0.0229(8) -0.0067(7) -0.0030(7) -0.0002(6)
C4a 0.0301(9) 0.0147(8) 0.0259(9) -0.0033(7) 0.0049(7) -0.0021(7)
C5b 0.0264(8) 0.0164(8) 0.0248(8) -0.0102(7) -0.0034(7) -0.0027(6)

loop_
_atom_type_symbol
_atom_type_description
_atom_type_scat_dispersion_real
_atom_type_scat_dispersion_imag
_atom_type_scat_source
C C 0.0033 0.0016 'International Tables Vol C Tables 4.2.6.8 and 6.1.1.4'
H H 0.0000 0.0000 'International Tables Vol C Tables 4.2.6.8 and 6.1.1.4'
N N 0.0061 0.0033 'International Tables Vol C Tables 4.2.6.8 and 6.1.1.4'
O O 0.0106 0.0060 'International Tables Vol C Tables 4.2.6.8 and 6.1.1.4'
S S 0.1246 0.1234 'International Tables Vol C Tables 4.2.6.8 and 6.1.1.4'

loop_
_geom_angle_atom_site_label_1
_geom_angle_atom_site_label_2
_geom_angle_atom_site_label_3
_geom_angle
O1b C8b C7b 122.30(15)
O1b C8b C9b 119.11(15)
C7b C8b C9b 118.59(13)
O1a C8a C7a 122.45(17)
O1a C8a C9a 119.14(16)
C7a C8a C9a 118.41(14)
C4a C3a C2a 119.51(16)
C6a C5a C4a 119.70(16)
N1a S2a S1a 98.98(5)
C10a S1a S2a 91.19(6)
N1b S2b S1b 99.27(5)
C10b S1b S2b 90.77(6)
C1b C10b C9b 124.14(14)
C1b C10b S1b 116.06(12)
C9b C10b S1b 119.79(12)
C6a C7a C2a 119.56(15)
C6a C7a C8a 118.66(15)
C2a C7a C8a 121.78(15)
C1a C10a C9a 124.26(15)
C1a C10a S1a 115.81(12)
C9a C10a S1a 119.92(12)
C6b C7b C2b 119.27(15)
C6b C7b C8b 119.33(14)
C2b C7b C8b 121.40(14)
C1a N1a S2a 115.64(11)
N1b C1b C10b 118.68(14)
N1b C1b C2b 120.85(14)
C10b C1b C2b 120.47(14)
C3b C2b C7b 119.43(14)
C3b C2b C1b 121.17(14)
C7b C2b C1b 119.36(14)
N1a C1a C10a 118.37(14)
N1a C1a C2a 121.36(14)
C10a C1a C2a 120.26(13)
C4b C3b C2b 120.45(15)
O2b C9b C10b 123.46(15)
O2b C9b C8b 120.74(15)
C10b C9b C8b 115.77(14)
C5a C6a C7a 120.40(16)
C1b N1b S2b 115.21(12)
O2a C9a C10a 123.54(16)
O2a C9a C8a 120.42(15)
C10a C9a C8a 116.02(14)
C5b C6b C7b 120.70(15)
C3a C2a C7a 119.88(15)
C3a C2a C1a 120.89(14)
C7a C2a C1a 119.23(14)
C3b C4b C5b 119.81(15)
C3a C4a C5a 120.93(17)
C6b C5b C4b 120.29(15)

loop_
_geom_bond_atom_site_label_1
_geom_bond_atom_site_label_2
_geom_bond_distance
C8b O1b 1.2186(19)
C8b C7b 1.484(2)
C8b C9b 1.535(2)
C8a O1a 1.215(2)
C8a C7a 1.487(2)
C8a C9a 1.529(2)
C3a C4a 1.385(2)
C3a C2a 1.395(2)
C5a C6a 1.382(3)
C5a C4a 1.393(3)
S2a N1a 1.6290(14)
S2a S1a 2.0628(6)
S1a C10a 1.7204(16)
S2b N1b 1.6257(14)
S2b S1b 2.0680(7)
S1b C10b 1.7177(16)
C10b C1b 1.412(2)
C10b C9b 1.436(2)
C7a C6a 1.395(2)
C7a C2a 1.407(2)
C10a C1a 1.416(2)
C10a C9a 1.430(2)
O2b C9b 1.229(2)
C7b C6b 1.389(2)
C7b C2b 1.414(2)
N1a C1a 1.3265(19)
O2a C9a 1.2310(19)
C1b N1b 1.3256(19)
C1b C2b 1.460(2)
C2b C3b 1.396(2)
C1a C2a 1.464(2)
C3b C4b 1.386(2)
C6b C5b 1.382(2)
C4b C5b 1.393(2)
